data_8100312
loop_
_publ_author_name
'Shi, Heng-Zhen'
'Shan, Yong-Kui'
'He, Ming-Yuan'
'Liu, Yu-Yan'

_publ_section_title
;
Crystal structure of diaquamagnesium (dihydrogenmonoborate-monophosphate), 
Mg[BPO~4~(OH)~2~](H~2~O)~2~, containing isolated six-membered rings 
of tetrahedra
;
_journal_issue 1
_journal_name_full 'Zeitschrift f\"ur Kristallographie - New Crystal Structures'
_journal_page_first 21
_journal_page_last 22
_journal_volume 218
_journal_year 2003
_chemical_formula_structural 'Mg[BPO4 (OH)2](H2 O)2 '
_chemical_formula_sum 'B H6 Mg O8 P'
_chemical_formula_weight 200.14
_space_group_IT_number 167
_symmetry_cell_setting rhombohedral
_symmetry_space_group_name_Hall '-R 3 2"c'
_symmetry_space_group_name_H-M 'R -3 c :H'
_cell_angle_alpha 90.00
_cell_angle_beta 90.00
_cell_angle_gamma 120.00
_cell_formula_units_Z 18
_cell_length_a 14.9518(9)
_cell_length_b 14.9518(9)
_cell_length_c 13.809(2)
_cell_measurement_temperature 293(2)
_cell_volume 2673.5(4)
_diffrn_ambient_temperature 293(2)
_exptl_crystal_density_diffrn 2.238
_cod_original_sg_symbol_H-M 'R -3 c'
_cod_original_formula_sum 'H6 B Mg O8 P'
_cod_database_code 8100312

loop_
_symmetry_equiv_pos_as_xyz
'x, y, z'
'-y, x-y, z'
'-x+y, -x, z'
'y, x, -z+1/2'
'x-y, -y, -z+1/2'
'-x, -x+y, -z+1/2'
'x+2/3, y+1/3, z+1/3'
'-y+2/3, x-y+1/3, z+1/3'
'-x+y+2/3, -x+1/3, z+1/3'
'y+2/3, x+1/3, -z+5/6'
'x-y+2/3, -y+1/3, -z+5/6'
'-x+2/3, -x+y+1/3, -z+5/6'
'x+1/3, y+2/3, z+2/3'
'-y+1/3, x-y+2/3, z+2/3'
'-x+y+1/3, -x+2/3, z+2/3'
'y+1/3, x+2/3, -z+7/6'
'x-y+1/3, -y+2/3, -z+7/6'
'-x+1/3, -x+y+2/3, -z+7/6'
'-x, -y, -z'
'y, -x+y, -z'
'x-y, x, -z'
'-y, -x, z-1/2'
'-x+y, y, z-1/2'
'x, x-y, z-1/2'
'-x+2/3, -y+1/3, -z+1/3'
'y+2/3, -x+y+1/3, -z+1/3'
'x-y+2/3, x+1/3, -z+1/3'
'-y+2/3, -x+1/3, z-1/6'
'-x+y+2/3, y+1/3, z-1/6'
'x+2/3, x-y+1/3, z-1/6'
'-x+1/3, -y+2/3, -z+2/3'
'y+1/3, -x+y+2/3, -z+2/3'
'x-y+1/3, x+2/3, -z+2/3'
'-y+1/3, -x+2/3, z+1/6'
'-x+y+1/3, y+2/3, z+1/6'
'x+1/3, x-y+2/3, z+1/6'

loop_
_atom_site_label
_atom_site_type_symbol
_atom_site_fract_x
_atom_site_fract_y
_atom_site_fract_z
_atom_site_U_iso_or_equiv
_atom_site_adp_type
_atom_site_occupancy
_atom_site_symmetry_multiplicity
_atom_site_Wyckoff_symbol
_atom_site_calc_flag
_atom_site_refinement_flags
_atom_site_disorder_assembly
_atom_site_disorder_group
Mg Mg 0.49740(5) 0.0000 0.2500 0.0104(2) Uani 1 18 e d S . .
B B 0.18932(16) 0.0000 0.2500 0.0098(5) Uani 1 18 e d S . .
P P 0.81148(4) 0.0000 0.2500 0.0085(2) Uani 1 18 e d S . .
O1 O 0.03790(9) 0.26338(9) 0.17022(9) 0.0126(3) Uani 1 36 f d . . .
O2 O 0.22693(9) 0.26132(9) 0.16481(9) 0.0141(3) Uani 1 36 f d . . .
O3 O 0.20645(11) 0.10271(10) 0.01120(10) 0.0169(3) Uani 1 36 f d . . .
O4 O 0.17331(11) 0.08390(9) 0.21350(9) 0.0183(3) Uani 1 36 f d . . .
H1 H 0.0083(19) 0.2923(18) 0.1675(17) 0.025 Uiso 1 36 f d . . .
H2W H 0.172(2) 0.0511(19) 0.0086(19) 0.025 Uiso 1 36 f d . . .
H3W H 0.223(2) 0.1161(18) 0.062(2) 0.025 Uiso 1 36 f d . . .

loop_
_atom_site_aniso_label
_atom_site_aniso_U_11
_atom_site_aniso_U_22
_atom_site_aniso_U_33
_atom_site_aniso_U_23
_atom_site_aniso_U_13
_atom_site_aniso_U_12
Mg 0.0102(3) 0.0115(4) 0.0099(4) 0.0021(3) 0.00106(14) 0.0058(2)
B 0.0106(8) 0.0085(11) 0.0095(11) -0.0009(8) -0.0004(4) 0.0042(5)
P 0.0093(3) 0.0076(3) 0.0081(3) -0.00068(18) -0.00034(9) 0.00381(15)
O1 0.0129(6) 0.0146(6) 0.0136(6) 0.0046(4) 0.0033(4) 0.0093(5)
O2 0.0117(6) 0.0179(6) 0.0142(6) 0.0066(4) 0.0028(4) 0.0084(5)
O3 0.0203(7) 0.0152(6) 0.0139(6) -0.0003(5) 0.0010(5) 0.0078(5)
O4 0.0297(7) 0.0143(6) 0.0165(7) -0.0056(5) -0.0105(5) 0.0153(5)

loop_
_geom_bond_atom_site_label_1
_geom_bond_atom_site_label_2
_geom_bond_distance
_geom_bond_site_symmetry_2
_geom_bond_publ_flag
Mg O2 2.0240(13) 35_545 ?
Mg O2 2.0241(13) 25 ?
Mg O1 2.0826(12) 25 ?
Mg O1 2.0827(12) 35_545 ?
Mg O3 2.0987(14) 16_544 ?
Mg O3 2.0987(14) 9 ?
B O1 1.4606(18) 4 ?
B O1 1.4606(18) 3 ?
B O4 1.4782(17) 5 ?
B O4 1.4782(17) . ?
P O2 1.5078(12) 2_655 ?
P O2 1.5078(12) 6_655 ?
P O4 1.5482(11) 2_655 ?
P O4 1.5482(11) 6_655 ?
O1 B 1.4606(18) 2 ?
O1 Mg 2.0826(12) 25 ?
O2 P 1.5078(12) 3_665 ?
O2 Mg 2.0241(13) 25 ?
O3 Mg 2.0987(14) 14_544 ?
O4 P 1.5482(11) 3_665 ?
